data_7709659
loop_
_publ_author_name
'Drescher, Wiebke'
'Kleeberg, Christian'

_publ_section_title
;
 Ligand properties of boryl ligands in bis-boryl rhodium(iii) complexes: a
 case study
;
_journal_name_full 'Dalton Transactions'
_journal_paper_doi 10.1039/D1DT04276A
_journal_year 2022
_chemical_formula_moiety 'C55 H58 B3 F24 N O4 P3 Rh, 0.53(C4 H8 O), 0.47(C5 H12)'
_chemical_formula_sum 'C59.47 H67.89 B3 F24 N O4.53 P3 Rh'
_chemical_formula_weight 1553.39
_space_group_crystal_system monoclinic
_space_group_IT_number 14
_space_group_name_Hall '-P 2ybc'
_space_group_name_H-M_alt 'P 1 21/c 1'
_atom_sites_solution_hydrogens geom
_atom_sites_solution_primary iterative
_atom_sites_solution_secondary difmap
_audit_creation_method SHELXL-2018/3
_audit_update_record
;
2021-12-20 deposited with the CCDC.	2022-02-24 downloaded from the CCDC.
;
_cell_angle_alpha 90
_cell_angle_beta 112.321(2)
_cell_angle_gamma 90
_cell_formula_units_Z 4
_cell_length_a 20.9665(3)
_cell_length_b 13.58260(10)
_cell_length_c 26.3739(4)
_cell_measurement_reflns_used 293045
_cell_measurement_temperature 105(2)
_cell_measurement_theta_max 34.2630
_cell_measurement_theta_min 1.5900
_cell_volume 6947.97(18)
_computing_cell_refinement
;
 CrysAlisPro 1.171.40.50a (Rigaku Oxford Diffraction, 2018)
;
_computing_data_collection
;
 CrysAlisPro 1.171.40.50a (Rigaku Oxford Diffraction, 2018)
;
_computing_data_reduction
;
 CrysAlisPro 1.171.40.50a (Rigaku Oxford Diffraction, 2018)
;
_computing_molecular_graphics
;
 K. Brandenburg, 2017, Diamond 4.4.1, Crystal Impact GbR, Bonn, Germany.
;
_computing_publication_material
;
 WinGX v2014.1 (L. J. Farrugia, J. Appl. Cryst., 2012, 45, 849-854.)
;
_computing_structure_refinement
;
 SHELXL-2018/3 (G. M. Sheldrick, Acta Cryst., 2015, C71, 3--8)
;
_computing_structure_solution
;
 SHELXT (Ver. 2018/2) (G. M. Sheldrick, Acta Cryst., 2015, A71, 3--8)
;
_diffrn_ambient_environment N~2~
_diffrn_ambient_temperature 105(2)
_diffrn_detector 'CCD plate'
_diffrn_detector_type HyPix
_diffrn_measured_fraction_theta_full 0.998
_diffrn_measured_fraction_theta_max 0.952
_diffrn_measurement_device 'four-circle diffractometer'
_diffrn_measurement_device_type 'XtaLAB Synergy, Single source at offset/far, HyPix'
_diffrn_measurement_method \w-scan
_diffrn_radiation_monochromator mirror
_diffrn_radiation_probe x-ray
_diffrn_radiation_type MoK\a
_diffrn_radiation_wavelength 0.71073
_diffrn_reflns_av_R_equivalents 0.0556
_diffrn_reflns_av_unetI/netI 0.0237
_diffrn_reflns_Laue_measured_fraction_full 0.998
_diffrn_reflns_Laue_measured_fraction_max 0.952
_diffrn_reflns_limit_h_max 32
_diffrn_reflns_limit_h_min -33
_diffrn_reflns_limit_k_max 21
_diffrn_reflns_limit_k_min -20
_diffrn_reflns_limit_l_max 40
_diffrn_reflns_limit_l_min -41
_diffrn_reflns_number 656079
_diffrn_reflns_point_group_measured_fraction_full 0.998
_diffrn_reflns_point_group_measured_fraction_max 0.952
_diffrn_reflns_theta_full 33.000
_diffrn_reflns_theta_max 34.230
_diffrn_reflns_theta_min 1.599
_diffrn_source 'micro-focus sealed X-ray tube'
_diffrn_source_type 'PhotonJet (Mo) X-ray Source'
_exptl_absorpt_coefficient_mu 0.424
_exptl_absorpt_correction_T_max 1.00000
_exptl_absorpt_correction_T_min 0.82461
_exptl_absorpt_correction_type multi-scan
_exptl_absorpt_process_details
;
 CrysAlisPro 1.171.40.50a (Rigaku Oxford Diffraction, 2019)
 Empirical absorption correction using spherical harmonics,
 implemented in SCALE3 ABSPACK scaling algorithm.
;
_exptl_crystal_colour 'clear colourless'
_exptl_crystal_density_diffrn 1.485
_exptl_crystal_description block
_exptl_crystal_F_000 3156
_exptl_crystal_recrystallization_method
;
 From a solution in THF layered with n-pentane at -40\%C.
;
_exptl_crystal_size_max 0.204
_exptl_crystal_size_mid 0.167
_exptl_crystal_size_min 0.090
_refine_diff_density_max 0.950
_refine_diff_density_min -0.837
_refine_diff_density_rms 0.074
_refine_ls_extinction_method none
_refine_ls_goodness_of_fit_ref 1.042
_refine_ls_hydrogen_treatment constr
_refine_ls_matrix_type full
_refine_ls_number_parameters 993
_refine_ls_number_reflns 27493
_refine_ls_number_restraints 64
_refine_ls_restrained_S_all 1.057
_refine_ls_R_factor_all 0.0504
_refine_ls_R_factor_gt 0.0371
_refine_ls_shift/su_max 0.003
_refine_ls_shift/su_mean 0.000
_refine_ls_structure_factor_coef Fsqd
_refine_ls_weighting_details 'w=1/[\s^2^(Fo^2^)+(0.0512P)^2^+3.5659P] where P=(Fo^2^+2Fc^2^)/3'
_refine_ls_weighting_scheme calc
_refine_ls_wR_factor_gt 0.0948
_refine_ls_wR_factor_ref 0.0999
_reflns_Friedel_coverage 0.000
_reflns_number_gt 22605
_reflns_number_total 27493
_reflns_threshold_expression 'I > 2\s(I)'
_cod_data_source_file d1dt04276a2.cif
_cod_data_source_block wo87wo1
_cod_original_sg_symbol_H-M 'P 21/c'
_cod_database_code 7709659
_shelx_shelxl_version_number 2018/3
_shelx_space_group_comment
;
The symmetry employed for this shelxl refinement is uniquely defined
by the following loop, which should always be used as a source of
symmetry information in preference to the above space-group names.
They are only intended as comments.
;

loop_
_space_group_symop_operation_xyz
'x, y, z'
'-x, y+1/2, -z+1/2'
'-x, -y, -z'
'x, -y-1/2, z-1/2'

loop_
_atom_site_label
_atom_site_type_symbol
_atom_site_fract_x
_atom_site_fract_y
_atom_site_fract_z
_atom_site_U_iso_or_equiv
_atom_site_adp_type
_atom_site_occupancy
_atom_site_site_symmetry_order
_atom_site_calc_flag
_atom_site_refinement_flags_posn
_atom_site_refinement_flags_adp
_atom_site_refinement_flags_occupancy
_atom_site_disorder_assembly
_atom_site_disorder_group
C1 C 0.29883(7) 0.49182(11) 0.52538(6) 0.0251(3) Uani 1 1 d . . . . .
C2 C 0.36498(8) 0.44152(13) 0.52430(6) 0.0305(3) Uani 1 1 d . . . . .
C3 C 0.29362(9) 0.49407(15) 0.58133(7) 0.0373(4) Uani 1 1 d . . . . .
H3A H 0.250775 0.527053 0.578364 0.056 Uiso 1 1 calc R U . . .
H3B H 0.333079 0.530040 0.607219 0.056 Uiso 1 1 calc R U . . .
H3C H 0.293639 0.426563 0.594452 0.056 Uiso 1 1 calc R U . . .
C4 C 0.28605(11) 0.59319(13) 0.49952(8) 0.0433(4) Uani 1 1 d . . . . .
H4A H 0.289870 0.590324 0.463649 0.065 Uiso 1 1 calc R U . . .
H4B H 0.320299 0.639415 0.523254 0.065 Uiso 1 1 calc R U . . .
H4C H 0.239703 0.615408 0.494913 0.065 Uiso 1 1 calc R U . . .
C5 C 0.39632(9) 0.36569(16) 0.57009(7) 0.0420(4) Uani 1 1 d . . . . .
H5A H 0.416392 0.399678 0.605412 0.063 Uiso 1 1 calc R U . . .
H5B H 0.432359 0.328452 0.563345 0.063 Uiso 1 1 calc R U . . .
H5C H 0.360257 0.320442 0.570786 0.063 Uiso 1 1 calc R U . . .
C6 C 0.42095(11) 0.51058(18) 0.52263(9) 0.0505(5) Uani 1 1 d . . . . .
H6A H 0.459997 0.472015 0.521699 0.076 Uiso 1 1 calc R U . . .
H6B H 0.436348 0.552447 0.555345 0.076 Uiso 1 1 calc R U . . .
H6C H 0.402701 0.551905 0.489783 0.076 Uiso 1 1 calc R U . . .
C7 C 0.25380(8) 0.11619(12) 0.54487(6) 0.0295(3) Uani 1 1 d . . . . .
C8 C 0.22176(8) 0.04425(11) 0.50737(6) 0.0293(3) Uani 1 1 d . . . . .
C9 C 0.21256(10) -0.05060(13) 0.52277(8) 0.0395(4) Uani 1 1 d . . . . .
H9 H 0.190531 -0.100285 0.496623 0.047 Uiso 1 1 calc R U . . .
C10 C 0.23764(10) -0.06858(16) 0.57901(9) 0.0473(5) Uani 1 1 d . . . . .
H10 H 0.233038 -0.132671 0.591642 0.057 Uiso 1 1 calc R U . . .
C11 C 0.26901(10) 0.00420(18) 0.61687(8) 0.0490(5) Uani 1 1 d . . . . .
H11 H 0.284784 -0.011025 0.654824 0.059 Uiso 1 1 calc R U . . .
C12 C 0.27824(9) 0.10001(17) 0.60090(7) 0.0410(4) Uani 1 1 d . . . . .
H12 H 0.299778 0.150343 0.626753 0.049 Uiso 1 1 calc R U . . .
C13 C 0.36538(8) 0.14738(13) 0.46093(6) 0.0312(3) Uani 1 1 d . . . . .
H13A H 0.407246 0.123022 0.456978 0.047 Uiso 1 1 calc R U . . .
H13B H 0.340386 0.092038 0.468567 0.047 Uiso 1 1 calc R U . . .
H13C H 0.377960 0.194595 0.491256 0.047 Uiso 1 1 calc R U . . .
C14 C 0.29570(9) 0.10749(12) 0.34853(7) 0.0323(3) Uani 1 1 d . . . . .
H14A H 0.340008 0.079352 0.351459 0.048 Uiso 1 1 calc R U . . .
H14B H 0.271378 0.132843 0.311354 0.048 Uiso 1 1 calc R U . . .
H14C H 0.267690 0.056427 0.356347 0.048 Uiso 1 1 calc R U . . .
C15 C 0.37411(8) 0.28401(13) 0.38431(7) 0.0326(3) Uani 1 1 d . . . . .
H15A H 0.389980 0.336229 0.411935 0.049 Uiso 1 1 calc R U . . .
H15B H 0.353021 0.313549 0.347797 0.049 Uiso 1 1 calc R U . . .
H15C H 0.413428 0.243248 0.385976 0.049 Uiso 1 1 calc R U . . .
C16 C 0.21823(11) 0.34757(16) 0.26880(7) 0.0420(4) Uani 1 1 d . . . . .
H16A H 0.211351 0.400517 0.241992 0.063 Uiso 1 1 calc R U . . .
H16B H 0.189866 0.290722 0.250834 0.063 Uiso 1 1 calc R U . . .
H16C H 0.266924 0.328332 0.283864 0.063 Uiso 1 1 calc R U . . .
C17 C 0.23670(12) 0.50848(13) 0.34234(8) 0.0438(4) Uani 1 1 d . . . . .
H17A H 0.227584 0.547592 0.309093 0.066 Uiso 1 1 calc R U . . .
H17B H 0.286454 0.497727 0.360751 0.066 Uiso 1 1 calc R U . . .
H17C H 0.219578 0.543763 0.367036 0.066 Uiso 1 1 calc R U . . .
C18 C 0.10556(10) 0.42802(19) 0.28248(8) 0.0488(5) Uani 1 1 d . . . . .
H18A H 0.084263 0.458112 0.305974 0.073 Uiso 1 1 calc R U . . .
H18B H 0.078743 0.370215 0.264103 0.073 Uiso 1 1 calc R U . . .
H18C H 0.106438 0.475858 0.254942 0.073 Uiso 1 1 calc R U . . .
C19 C 0.09422(9) 0.45965(13) 0.41550(8) 0.0374(4) Uani 1 1 d . . . . .
H19A H 0.089547 0.487977 0.380091 0.056 Uiso 1 1 calc R U . . .
H19B H 0.131715 0.492870 0.444918 0.056 Uiso 1 1 calc R U . . .
H19C H 0.050994 0.468491 0.421152 0.056 Uiso 1 1 calc R U . . .
C20 C 0.03191(8) 0.27942(14) 0.36852(7) 0.0343(3) Uani 1 1 d . . . . .
H20A H -0.005874 0.304356 0.378179 0.051 Uiso 1 1 calc R U . . .
H20B H 0.032992 0.207375 0.370668 0.051 Uiso 1 1 calc R U . . .
H20C H 0.024754 0.299938 0.331129 0.051 Uiso 1 1 calc R U . . .
C21 C 0.11043(9) 0.29280(16) 0.48165(7) 0.0371(4) Uani 1 1 d . . . . .
H21A H 0.151656 0.317192 0.511517 0.056 Uiso 1 1 calc R U . . .
H21B H 0.108748 0.220842 0.483596 0.056 Uiso 1 1 calc R U . . .
H21C H 0.069213 0.320915 0.485094 0.056 Uiso 1 1 calc R U . . .
C22 C 0.15070(7) 0.16991(10) 0.34306(5) 0.0220(2) Uani 1 1 d . . . . .
C23 C 0.09079(10) 0.01702(12) 0.28731(8) 0.0405(4) Uani 1 1 d . . . . .
H23A H 0.126809 -0.027048 0.285383 0.061 Uiso 1 1 calc R U . . .
H23B H 0.059230 0.034094 0.250130 0.061 Uiso 1 1 calc R U . . .
H23C H 0.065104 -0.016072 0.306637 0.061 Uiso 1 1 calc R U . . .
C24 C 0.21054(6) 0.78676(8) 0.26584(5) 0.01609(19) Uani 1 1 d . . . . .
C25 C 0.26360(6) 0.80763(10) 0.31662(5) 0.0193(2) Uani 1 1 d . . . . .
H25 H 0.307515 0.826633 0.317287 0.023 Uiso 1 1 calc R U . . .
C26 C 0.25392(7) 0.80137(10) 0.36599(5) 0.0198(2) Uani 1 1 d . . . . .
C27 C 0.19030(7) 0.77554(9) 0.36693(5) 0.0206(2) Uani 1 1 d . . . . .
H27 H 0.183692 0.770638 0.400539 0.025 Uiso 1 1 calc R U . . .
C28 C 0.13666(6) 0.75710(9) 0.31721(5) 0.0180(2) Uani 1 1 d . . . . .
C29 C 0.14642(6) 0.76256(9) 0.26774(5) 0.0166(2) Uani 1 1 d . . . . .
H29 H 0.108579 0.749511 0.234452 0.020 Uiso 1 1 calc R U . . .
C30 C 0.31438(8) 0.82021(11) 0.41853(5) 0.0261(3) Uani 1 1 d . . . . .
C31 C 0.06726(7) 0.73094(10) 0.31710(6) 0.0229(2) Uani 1 1 d . . . . .
C32 C 0.16569(6) 0.74697(9) 0.15558(5) 0.01545(19) Uani 1 1 d . . . . .
C33 C 0.13902(6) 0.65278(9) 0.15794(5) 0.0181(2) Uani 1 1 d . . . . .
H33 H 0.153237 0.620063 0.192306 0.022 Uiso 1 1 calc R U . . .
C34 C 0.09254(7) 0.60576(9) 0.11177(5) 0.0204(2) Uani 1 1 d . . . . .
C35 C 0.07084(7) 0.64970(10) 0.06033(5) 0.0209(2) Uani 1 1 d . . . . .
H35 H 0.038897 0.617893 0.028845 0.025 Uiso 1 1 calc R U . . .
C36 C 0.09751(6) 0.74150(10) 0.05671(5) 0.0191(2) Uani 1 1 d . . . . .
C37 C 0.14376(6) 0.78899(9) 0.10308(5) 0.0178(2) Uani 1 1 d . . . . .
H37 H 0.160967 0.851920 0.098944 0.021 Uiso 1 1 calc R U . . .
C38 C 0.06436(9) 0.50695(11) 0.11757(6) 0.0321(3) Uani 1 1 d . . . . .
C39 C 0.07833(8) 0.79086(11) 0.00204(6) 0.0272(3) Uani 1 1 d . . . . .
C40 C 0.23073(6) 0.91687(9) 0.20095(5) 0.01522(19) Uani 1 1 d . . . . .
C41 C 0.17096(6) 0.97450(9) 0.17824(5) 0.0182(2) Uani 1 1 d . . . . .
H41 H 0.127237 0.943288 0.167327 0.022 Uiso 1 1 calc R U . . .
C42 C 0.17354(6) 1.07588(9) 0.17114(5) 0.0195(2) Uani 1 1 d . . . . .
C43 C 0.23615(7) 1.12502(9) 0.18736(5) 0.0197(2) Uani 1 1 d . . . . .
H43 H 0.238051 1.193967 0.182035 0.024 Uiso 1 1 calc R U . . .
C44 C 0.29585(6) 1.07015(9) 0.21160(5) 0.0184(2) Uani 1 1 d . . . . .
C45 C 0.29336(6) 0.96854(9) 0.21834(5) 0.0166(2) Uani 1 1 d . . . . .
H45 H 0.335276 0.933293 0.235202 0.020 Uiso 1 1 calc R U . . .
C46 C 0.10818(8) 1.13351(11) 0.14626(7) 0.0312(3) Uani 1 1 d . . . . .
C47 C 0.36392(7) 1.12215(11) 0.23018(7) 0.0274(3) Uani 1 1 d . . . . .
C48 C 0.29643(6) 0.74049(9) 0.21491(5) 0.01602(19) Uani 1 1 d . . . . .
C49 C 0.33012(6) 0.76160(9) 0.17916(5) 0.0174(2) Uani 1 1 d . . . . .
H49 H 0.311926 0.811691 0.152388 0.021 Uiso 1 1 calc R U . . .
C50 C 0.38919(6) 0.71171(9) 0.18161(5) 0.0195(2) Uani 1 1 d . . . . .
C51 C 0.41717(7) 0.63668(10) 0.21937(6) 0.0221(2) Uani 1 1 d . . . . .
H51 H 0.457561 0.602709 0.221121 0.027 Uiso 1 1 calc R U . . .
C52 C 0.38408(7) 0.61305(9) 0.25445(6) 0.0213(2) Uani 1 1 d . . . . .
C53 C 0.32521(6) 0.66363(9) 0.25221(5) 0.0189(2) Uani 1 1 d . . . . .
H53 H 0.303823 0.645468 0.276786 0.023 Uiso 1 1 calc R U . . .
C54 C 0.42207(8) 0.73985(11) 0.14221(6) 0.0276(3) Uani 1 1 d . . . . .
C55 C 0.41069(8) 0.53096(12) 0.29483(7) 0.0323(3) Uani 1 1 d . . . . .
B1 B 0.26860(7) 0.37135(10) 0.45814(6) 0.0188(2) Uani 1 1 d . . . . .
B2 B 0.22388(8) 0.18163(11) 0.46144(6) 0.0217(3) Uani 1 1 d . . . . .
B3 B 0.22528(7) 0.79776(10) 0.20927(5) 0.0154(2) Uani 1 1 d . . . . .
N1 N 0.12183(7) 0.10490(9) 0.31624(5) 0.0265(2) Uani 1 1 d . . . . .
O1 O 0.24400(5) 0.42778(8) 0.49027(4) 0.02521(19) Uani 1 1 d . . . . .
O2 O 0.33855(5) 0.38540(8) 0.47328(4) 0.0266(2) Uani 1 1 d . . . . .
O3 O 0.25645(6) 0.20210(8) 0.51758(4) 0.0272(2) Uani 1 1 d . . . . .
O4 O 0.20200(6) 0.08225(8) 0.45502(4) 0.0275(2) Uani 1 1 d . . . . .
F1 F 0.34555(6) 0.90536(8) 0.41799(4) 0.0488(3) Uani 1 1 d . . . . .
F2 F 0.36278(6) 0.75088(9) 0.42833(4) 0.0438(3) Uani 1 1 d . . . . .
F3 F 0.29708(6) 0.82045(11) 0.46224(4) 0.0473(3) Uani 1 1 d . . . . .
F7 F 0.11214(7) 0.44629(8) 0.14978(5) 0.0547(3) Uani 1 1 d . . . . .
F8 F 0.01885(8) 0.51384(10) 0.14225(7) 0.0684(4) Uani 1 1 d . . . . .
F9 F 0.03367(11) 0.46133(10) 0.07059(5) 0.0862(6) Uani 1 1 d . U . . .
F10 F 0.02602(6) 0.74757(8) -0.03726(4) 0.0398(2) Uani 1 1 d . . . . .
F11 F 0.05909(8) 0.88450(8) 0.00333(4) 0.0559(4) Uani 1 1 d . . . . .
F12 F 0.13069(6) 0.79305(13) -0.01463(5) 0.0609(4) Uani 1 1 d . . . . .
F19 F 0.38316(7) 0.71507(10) 0.09054(5) 0.0495(3) Uani 1 1 d . . . . .
F20 F 0.43094(7) 0.83725(8) 0.14076(6) 0.0479(3) Uani 1 1 d . . . . .
F21 F 0.48323(6) 0.69845(10) 0.15359(5) 0.0531(3) Uani 1 1 d . . . . .
F22 F 0.47651(6) 0.50950(10) 0.30579(6) 0.0542(3) Uani 1 1 d . . . . .
F23 F 0.37458(7) 0.44888(9) 0.27797(7) 0.0669(4) Uani 1 1 d . . . . .
F24 F 0.40731(8) 0.55136(12) 0.34322(5) 0.0670(4) Uani 1 1 d . . . . .
P1 P 0.31067(2) 0.20771(3) 0.39775(2) 0.02204(7) Uani 1 1 d . . . . .
P2 P 0.19319(2) 0.39065(3) 0.32410(2) 0.02100(6) Uani 1 1 d . . . . .
P3 P 0.11351(2) 0.32891(3) 0.41614(2) 0.02156(6) Uani 1 1 d . . . . .
Rh1 Rh 0.20806(2) 0.27629(2) 0.39694(2) 0.01542(3) Uani 1 1 d . . . . .
F4 F 0.07042(13) 0.6646(2) 0.35428(16) 0.0502(9) Uani 0.639(7) 1 d . . P A 1
F5 F 0.03639(14) 0.80892(15) 0.3301(2) 0.0587(12) Uani 0.639(7) 1 d . . P A 1
F6 F 0.02317(13) 0.6981(4) 0.26981(8) 0.0604(14) Uani 0.639(7) 1 d . . P A 1
F4A F 0.0464(3) 0.6433(4) 0.2908(3) 0.0595(19) Uani 0.361(7) 1 d . . P A 2
F5A F 0.0646(3) 0.7172(8) 0.36409(16) 0.065(2) Uani 0.361(7) 1 d . U P A 2
F6A F 0.02022(17) 0.7918(4) 0.2888(3) 0.056(2) Uani 0.361(7) 1 d . . P A 2
F13 F 0.08890(14) 1.1715(3) 0.18628(10) 0.0676(9) Uani 0.801(8) 1 d . . P B 3
F14 F 0.05596(12) 1.08380(15) 0.11426(17) 0.0711(12) Uani 0.801(8) 1 d . U P B 3
F15 F 0.11606(11) 1.21496(15) 0.11947(14) 0.0497(6) Uani 0.801(8) 1 d . . P B 3
F13A F 0.1103(5) 1.2177(7) 0.1387(5) 0.0497(6) Uani 0.199(8) 1 d . U P B 4
F14A F 0.0638(5) 1.1162(10) 0.1667(5) 0.064(3) Uani 0.199(8) 1 d . U P B 4
F15A F 0.0746(6) 1.0887(8) 0.0935(4) 0.059(3) Uani 0.199(8) 1 d . U P B 4
F16 F 0.36155(15) 1.21191(18) 0.25019(19) 0.0578(11) Uani 0.533(5) 1 d . U P C 5
F17 F 0.41186(12) 1.0763(2) 0.27580(14) 0.0648(13) Uani 0.533(5) 1 d . . P C 5
F18 F 0.39278(17) 1.1280(4) 0.19672(13) 0.0716(17) Uani 0.533(5) 1 d . U P C 5
F16A F 0.3803(2) 1.1669(4) 0.27352(15) 0.0725(18) Uani 0.467(5) 1 d . U P C 6
F17A F 0.41293(13) 1.0659(2) 0.2274(2) 0.0606(14) Uani 0.467(5) 1 d . U P C 6
F18A F 0.36114(17) 1.1941(3) 0.19113(15) 0.0629(12) Uani 0.467(5) 1 d . . P C 6
O5 O 0.45095(17) 0.0609(3) 0.61096(15) 0.0670(12) Uani 0.527(4) 1 d . . P D 7
C56 C 0.5194(2) 0.0476(6) 0.6103(2) 0.0756(19) Uani 0.527(4) 1 d . . P D 7
H56A H 0.529384 -0.023645 0.610300 0.091 Uiso 0.527(4) 1 calc R U P D 7
H56B H 0.520997 0.076743 0.576462 0.091 Uiso 0.527(4) 1 calc R U P D 7
C57 C 0.57053(15) 0.0931(4) 0.65707(15) 0.0464(10) Uani 0.527(4) 1 d . . P D 7
H57A H 0.589902 0.045433 0.687503 0.056 Uiso 0.527(4) 1 calc R U P D 7
H57B H 0.608475 0.120424 0.647747 0.056 Uiso 0.527(4) 1 calc R U P D 7
C58 C 0.5350(3) 0.1667(4) 0.6708(2) 0.0623(15) Uani 0.527(4) 1 d . . P D 7
H58A H 0.530054 0.224480 0.646701 0.075 Uiso 0.527(4) 1 calc R U P D 7
H58B H 0.560216 0.187353 0.709222 0.075 Uiso 0.527(4) 1 calc R U P D 7
C59 C 0.4650(2) 0.1268(3) 0.66365(19) 0.0475(10) Uani 0.527(4) 1 d . . P D 7
H59A H 0.430413 0.179820 0.656878 0.057 Uiso 0.527(4) 1 calc R U P D 7
H59B H 0.466634 0.087018 0.695571 0.057 Uiso 0.527(4) 1 calc R U P D 7
C60 C 0.4824(3) 0.1352(3) 0.7114(2) 0.0598(15) Uani 0.473(4) 1 d D . P D 8
H60A H 0.436947 0.104219 0.694981 0.090 Uiso 0.473(4) 1 calc R U P D 8
H60B H 0.481036 0.187140 0.736700 0.090 Uiso 0.473(4) 1 calc R U P D 8
H60C H 0.516667 0.085550 0.731395 0.090 Uiso 0.473(4) 1 calc R U P D 8
C61 C 0.5000(8) 0.1748(8) 0.6713(5) 0.143(4) Uani 0.473(4) 1 d D . P D 8
H61A H 0.540468 0.217617 0.689459 0.171 Uiso 0.473(4) 1 calc R U P D 8
H61B H 0.461595 0.218378 0.649333 0.171 Uiso 0.473(4) 1 calc R U P D 8
C62 C 0.5165(7) 0.1117(7) 0.6323(5) 0.143(4) Uani 0.473(4) 1 d D . P D 8
H62A H 0.559765 0.076417 0.653512 0.171 Uiso 0.473(4) 1 calc R U P D 8
H62B H 0.526947 0.156104 0.606662 0.171 Uiso 0.473(4) 1 calc R U P D 8
C63 C 0.4669(8) 0.0373(9) 0.5986(5) 0.143(4) Uani 0.473(4) 1 d D . P D 8
H63A H 0.456481 -0.005048 0.625022 0.171 Uiso 0.473(4) 1 calc R U P D 8
H63B H 0.423959 0.074181 0.578321 0.171 Uiso 0.473(4) 1 calc R U P D 8
C64 C 0.4755(4) -0.0279(5) 0.5599(3) 0.074(2) Uani 0.473(4) 1 d D . P D 8
H64A H 0.488231 0.009635 0.533405 0.111 Uiso 0.473(4) 1 calc R U P D 8
H64B H 0.432313 -0.063216 0.540671 0.111 Uiso 0.473(4) 1 calc R U P D 8
H64C H 0.512121 -0.075220 0.578874 0.111 Uiso 0.473(4) 1 calc R U P D 8

loop_
_atom_site_aniso_label
_atom_site_aniso_U_11
_atom_site_aniso_U_22
_atom_site_aniso_U_33
_atom_site_aniso_U_23
_atom_site_aniso_U_13
_atom_site_aniso_U_12
C1 0.0264(6) 0.0259(6) 0.0238(6) -0.0089(5) 0.0105(5) -0.0067(5)
C2 0.0233(6) 0.0413(8) 0.0285(7) -0.0137(6) 0.0115(5) -0.0096(6)
C3 0.0369(8) 0.0499(10) 0.0297(7) -0.0135(7) 0.0177(6) -0.0074(7)
C4 0.0534(11) 0.0271(8) 0.0444(10) -0.0034(7) 0.0129(8) -0.0060(7)
C5 0.0319(8) 0.0542(11) 0.0313(8) -0.0064(7) 0.0026(6) 0.0044(7)
C6 0.0403(10) 0.0668(13) 0.0537(11) -0.0252(10) 0.0282(9) -0.0281(9)
C7 0.0268(6) 0.0370(8) 0.0256(6) 0.0153(6) 0.0111(5) 0.0049(6)
C8 0.0299(7) 0.0291(7) 0.0327(7) 0.0144(6) 0.0161(6) 0.0042(5)
C9 0.0426(9) 0.0315(8) 0.0502(10) 0.0190(7) 0.0243(8) 0.0028(7)
C10 0.0389(9) 0.0494(11) 0.0582(12) 0.0361(10) 0.0237(9) 0.0092(8)
C11 0.0345(8) 0.0733(14) 0.0402(9) 0.0381(10) 0.0151(7) 0.0113(9)
C12 0.0338(8) 0.0600(12) 0.0274(7) 0.0190(7) 0.0094(6) 0.0042(8)
C13 0.0312(7) 0.0353(8) 0.0254(6) 0.0057(6) 0.0089(5) 0.0132(6)
C14 0.0393(8) 0.0307(7) 0.0288(7) -0.0023(6) 0.0149(6) 0.0124(6)
C15 0.0286(7) 0.0415(8) 0.0343(8) 0.0032(6) 0.0195(6) 0.0044(6)
C16 0.0564(11) 0.0515(10) 0.0239(7) 0.0100(7) 0.0221(7) 0.0171(9)
C17 0.0625(12) 0.0270(8) 0.0391(9) 0.0096(7) 0.0163(8) -0.0119(8)
C18 0.0345(9) 0.0735(14) 0.0361(9) 0.0304(9) 0.0110(7) 0.0164(9)
C19 0.0341(8) 0.0328(8) 0.0449(9) -0.0078(7) 0.0147(7) 0.0104(6)
C20 0.0211(6) 0.0467(9) 0.0345(8) -0.0089(7) 0.0100(6) -0.0058(6)
C21 0.0297(7) 0.0587(11) 0.0294(7) 0.0025(7) 0.0186(6) 0.0029(7)
C22 0.0260(6) 0.0206(5) 0.0194(5) 0.0009(4) 0.0088(5) 0.0006(4)
C23 0.0493(10) 0.0245(7) 0.0457(9) -0.0151(7) 0.0157(8) -0.0092(7)
C24 0.0168(5) 0.0152(5) 0.0158(5) -0.0006(4) 0.0056(4) -0.0005(4)
C25 0.0185(5) 0.0211(5) 0.0172(5) -0.0006(4) 0.0057(4) -0.0019(4)
C26 0.0225(5) 0.0197(5) 0.0152(5) -0.0012(4) 0.0048(4) -0.0011(4)
C27 0.0264(6) 0.0195(5) 0.0175(5) 0.0000(4) 0.0101(4) 0.0007(4)
C28 0.0195(5) 0.0169(5) 0.0197(5) 0.0006(4) 0.0097(4) -0.0002(4)
C29 0.0173(5) 0.0159(5) 0.0166(5) -0.0004(4) 0.0065(4) -0.0005(4)
C30 0.0283(6) 0.0288(7) 0.0170(5) -0.0005(5) 0.0040(5) -0.0027(5)
C31 0.0239(6) 0.0241(6) 0.0240(6) 0.0026(5) 0.0128(5) -0.0005(5)
C32 0.0149(5) 0.0163(5) 0.0153(5) -0.0005(4) 0.0058(4) 0.0003(4)
C33 0.0210(5) 0.0172(5) 0.0144(5) -0.0005(4) 0.0048(4) -0.0011(4)
C34 0.0241(6) 0.0168(5) 0.0174(5) -0.0013(4) 0.0048(4) -0.0045(4)
C35 0.0233(6) 0.0212(5) 0.0154(5) -0.0016(4) 0.0044(4) -0.0041(4)
C36 0.0198(5) 0.0214(5) 0.0145(5) 0.0013(4) 0.0046(4) -0.0015(4)
C37 0.0171(5) 0.0187(5) 0.0169(5) 0.0008(4) 0.0057(4) -0.0021(4)
C38 0.0437(8) 0.0225(6) 0.0222(6) -0.0006(5) 0.0034(6) -0.0119(6)
C39 0.0290(7) 0.0307(7) 0.0176(5) 0.0037(5) 0.0041(5) -0.0068(5)
C40 0.0148(5) 0.0168(5) 0.0140(4) -0.0009(4) 0.0054(4) -0.0001(4)
C41 0.0144(5) 0.0182(5) 0.0207(5) -0.0010(4) 0.0052(4) -0.0005(4)
C42 0.0180(5) 0.0180(5) 0.0214(5) 0.0004(4) 0.0061(4) 0.0027(4)
C43 0.0219(5) 0.0165(5) 0.0219(5) -0.0014(4) 0.0094(4) -0.0006(4)
C44 0.0161(5) 0.0187(5) 0.0217(5) -0.0042(4) 0.0087(4) -0.0032(4)
C45 0.0146(5) 0.0179(5) 0.0173(5) -0.0021(4) 0.0060(4) -0.0002(4)
C46 0.0221(6) 0.0236(6) 0.0416(8) 0.0046(6) 0.0052(6) 0.0043(5)
C47 0.0212(6) 0.0231(6) 0.0393(8) -0.0067(5) 0.0130(5) -0.0060(5)
C48 0.0150(5) 0.0156(5) 0.0160(5) -0.0006(4) 0.0043(4) -0.0005(4)
C49 0.0171(5) 0.0170(5) 0.0179(5) 0.0019(4) 0.0064(4) 0.0029(4)
C50 0.0174(5) 0.0205(5) 0.0218(5) 0.0038(4) 0.0088(4) 0.0033(4)
C51 0.0179(5) 0.0211(5) 0.0277(6) 0.0063(5) 0.0090(5) 0.0046(4)
C52 0.0181(5) 0.0191(5) 0.0251(6) 0.0069(4) 0.0065(4) 0.0030(4)
C53 0.0174(5) 0.0187(5) 0.0203(5) 0.0033(4) 0.0067(4) 0.0000(4)
C54 0.0238(6) 0.0306(7) 0.0332(7) 0.0110(6) 0.0162(6) 0.0093(5)
C55 0.0261(7) 0.0316(7) 0.0404(8) 0.0191(6) 0.0138(6) 0.0092(6)
B1 0.0207(6) 0.0186(6) 0.0181(6) 0.0001(5) 0.0085(5) -0.0011(5)
B2 0.0244(6) 0.0208(6) 0.0217(6) 0.0043(5) 0.0108(5) 0.0013(5)
B3 0.0144(5) 0.0160(5) 0.0152(5) -0.0005(4) 0.0051(4) -0.0008(4)
N1 0.0325(6) 0.0197(5) 0.0267(6) -0.0035(4) 0.0106(5) -0.0010(4)
O1 0.0215(4) 0.0277(5) 0.0276(5) -0.0113(4) 0.0108(4) -0.0046(4)
O2 0.0215(4) 0.0349(5) 0.0253(5) -0.0109(4) 0.0111(4) -0.0050(4)
O3 0.0322(5) 0.0294(5) 0.0191(4) 0.0062(4) 0.0087(4) -0.0008(4)
O4 0.0364(5) 0.0208(4) 0.0278(5) 0.0067(4) 0.0149(4) -0.0017(4)
F1 0.0553(7) 0.0378(5) 0.0311(5) 0.0025(4) -0.0087(5) -0.0232(5)
F2 0.0342(5) 0.0489(6) 0.0335(5) -0.0031(5) -0.0040(4) 0.0107(5)
F3 0.0417(6) 0.0804(9) 0.0173(4) -0.0079(5) 0.0084(4) -0.0070(6)
F7 0.0684(8) 0.0228(5) 0.0557(7) 0.0116(5) 0.0042(6) -0.0056(5)
F8 0.0716(9) 0.0431(7) 0.1101(12) 0.0091(7) 0.0565(9) -0.0188(6)
F9 0.1576(16) 0.0439(7) 0.0249(5) -0.0042(5) -0.0016(7) -0.0601(9)
F10 0.0438(6) 0.0438(5) 0.0178(4) 0.0056(4) -0.0042(4) -0.0138(5)
F11 0.0966(10) 0.0282(5) 0.0280(5) 0.0101(4) 0.0067(6) 0.0030(6)
F12 0.0383(6) 0.1159(12) 0.0315(5) 0.0287(7) 0.0168(5) -0.0037(7)
F19 0.0495(7) 0.0760(9) 0.0277(5) 0.0055(5) 0.0201(5) -0.0030(6)
F20 0.0574(7) 0.0341(5) 0.0717(8) 0.0127(5) 0.0464(6) -0.0010(5)
F21 0.0377(6) 0.0747(8) 0.0623(7) 0.0399(7) 0.0365(6) 0.0337(6)
F22 0.0306(5) 0.0603(7) 0.0737(8) 0.0459(7) 0.0223(5) 0.0242(5)
F23 0.0608(8) 0.0336(6) 0.0877(10) 0.0334(6) 0.0073(7) -0.0086(5)
F24 0.0835(10) 0.0816(10) 0.0438(7) 0.0407(7) 0.0331(7) 0.0457(8)
P1 0.02483(16) 0.02319(15) 0.02045(15) 0.00276(12) 0.01124(12) 0.00689(12)
P2 0.02566(16) 0.01975(14) 0.01833(14) 0.00487(11) 0.00918(12) 0.00236(12)
P3 0.01886(14) 0.02564(16) 0.02128(15) -0.00232(12) 0.00885(12) 0.00056(12)
Rh1 0.01915(5) 0.01348(4) 0.01465(4) 0.00076(3) 0.00758(3) 0.00055(3)
F4 0.0343(9) 0.0541(15) 0.0690(19) 0.0384(14) 0.0272(11) 0.0052(10)
F5 0.0430(12) 0.0318(9) 0.123(3) -0.0099(13) 0.0555(18) 0.0008(8)
F6 0.0330(11) 0.121(4) 0.0311(9) -0.0196(13) 0.0168(8) -0.0387(16)
F4A 0.043(2) 0.043(2) 0.107(5) -0.034(3) 0.046(3) -0.0247(18)
F5A 0.038(2) 0.139(6) 0.0234(15) 0.006(3) 0.0177(14) -0.024(3)
F6A 0.0229(14) 0.050(3) 0.100(5) 0.040(3) 0.027(2) 0.0130(14)
F13 0.0485(12) 0.095(2) 0.0608(12) 0.0004(12) 0.0222(10) 0.0456(14)
F14 0.0247(9) 0.0262(7) 0.117(3) -0.0069(11) -0.0241(11) 0.0037(6)
F15 0.0371(7) 0.0360(6) 0.0712(17) 0.0313(10) 0.0153(9) 0.0116(5)
F13A 0.0371(7) 0.0360(6) 0.0712(17) 0.0313(10) 0.0153(9) 0.0116(5)
F14A 0.036(4) 0.091(7) 0.075(6) 0.026(5) 0.030(4) 0.040(4)
F15A 0.033(4) 0.059(4) 0.053(4) -0.003(3) -0.019(3) 0.021(3)
F16 0.0301(12) 0.0276(11) 0.110(3) -0.0315(13) 0.0205(15) -0.0108(9)
F17 0.0270(11) 0.0477(15) 0.084(2) 0.0244(15) -0.0192(12) -0.0185(10)
F18 0.0538(18) 0.127(4) 0.0541(17) -0.048(2) 0.0429(16) -0.060(2)
F16A 0.052(2) 0.127(4) 0.0502(19) -0.061(2) 0.0323(17) -0.060(3)
F17A 0.0203(11) 0.0390(14) 0.125(4) -0.0162(18) 0.0310(16) -0.0081(9)
F18A 0.0409(16) 0.067(2) 0.071(2) 0.0313(17) 0.0104(14) -0.0264(15)
O5 0.0399(16) 0.092(3) 0.0498(19) 0.0177(19) -0.0051(14) -0.0066(17)
C56 0.040(2) 0.132(5) 0.062(3) -0.039(3) 0.028(2) -0.022(3)
C57 0.0100(11) 0.087(3) 0.0355(16) -0.0126(18) 0.0011(11) -0.0024(14)
C58 0.063(3) 0.049(2) 0.057(3) 0.008(2) 0.003(2) -0.029(2)
C59 0.044(2) 0.045(2) 0.057(2) -0.0032(17) 0.0231(18) -0.0009(16)
C60 0.054(3) 0.037(2) 0.065(3) -0.012(2) -0.003(2) 0.0055(19)
C61 0.250(10) 0.106(4) 0.140(5) -0.053(4) 0.150(7) -0.096(6)
C62 0.250(10) 0.106(4) 0.140(5) -0.053(4) 0.150(7) -0.096(6)
C63 0.250(10) 0.106(4) 0.140(5) -0.053(4) 0.150(7) -0.096(6)
C64 0.102(5) 0.069(4) 0.075(4) 0.027(3) 0.061(4) 0.040(3)

loop_
_atom_type_symbol
_atom_type_description
_atom_type_scat_dispersion_real
_atom_type_scat_dispersion_imag
_atom_type_scat_source
C C 0.0033 0.0016 'International Tables Vol C Tables 4.2.6.8 and 6.1.1.4'
H H 0.0000 0.0000 'International Tables Vol C Tables 4.2.6.8 and 6.1.1.4'
B B 0.0013 0.0007 'International Tables Vol C Tables 4.2.6.8 and 6.1.1.4'
N N 0.0061 0.0033 'International Tables Vol C Tables 4.2.6.8 and 6.1.1.4'
O O 0.0106 0.0060 'International Tables Vol C Tables 4.2.6.8 and 6.1.1.4'
F F 0.0171 0.0103 'International Tables Vol C Tables 4.2.6.8 and 6.1.1.4'
P P 0.1023 0.0942 'International Tables Vol C Tables 4.2.6.8 and 6.1.1.4'
Rh Rh -1.1178 0.9187 'International Tables Vol C Tables 4.2.6.8 and 6.1.1.4'

loop_
_geom_angle_atom_site_label_1
_geom_angle_atom_site_label_2
_geom_angle_atom_site_label_3
_geom_angle
_geom_angle_site_symmetry_1
_geom_angle_site_symmetry_3
_geom_angle_publ_flag
O1 C1 C4 107.11(13) . . ?
O1 C1 C3 107.35(12) . . ?
C4 C1 C3 110.68(14) . . ?
O1 C1 C2 102.69(11) . . ?
C4 C1 C2 113.41(14) . . ?
C3 C1 C2 114.82(13) . . ?
O2 C2 C6 108.86(13) . . ?
O2 C2 C5 105.92(14) . . ?
C6 C2 C5 109.49(16) . . ?
O2 C2 C1 102.55(11) . . ?
C6 C2 C1 115.73(16) . . ?
C5 C2 C1 113.52(13) . . ?
C8 C7 O3 109.35(12) . . ?
C8 C7 C12 122.54(16) . . ?
O3 C7 C12 128.11(17) . . ?
C7 C8 O4 109.48(12) . . ?
C7 C8 C9 122.38(15) . . ?
O4 C8 C9 128.14(16) . . ?
C8 C9 C10 115.87(19) . . ?
C11 C10 C9 121.83(17) . . ?
C10 C11 C12 121.90(17) . . ?
C7 C12 C11 115.5(2) . . ?
N1 C22 Rh1 174.26(12) . . ?
C29 C24 C25 115.79(11) . . ?
C29 C24 B3 124.57(10) . . ?
C25 C24 B3 119.54(10) . . ?
C26 C25 C24 122.26(12) . . ?
C27 C26 C25 120.90(12) . . ?
C27 C26 C30 120.41(12) . . ?
C25 C26 C30 118.67(12) . . ?
C28 C27 C26 117.89(11) . . ?
C27 C28 C29 121.27(11) . . ?
C27 C28 C31 118.87(11) . . ?
C29 C28 C31 119.85(11) . . ?
C28 C29 C24 121.86(11) . . ?
F1 C30 F3 107.63(13) . . ?
F1 C30 F2 105.95(13) . . ?
F3 C30 F2 105.70(12) . . ?
F1 C30 C26 112.57(12) . . ?
F3 C30 C26 112.73(12) . . ?
F2 C30 C26 111.79(12) . . ?
F5A C31 F6A 110.5(4) . . ?
F4 C31 F6 107.0(2) . . ?
F4 C31 F5 103.94(19) . . ?
F6 C31 F5 105.9(2) . . ?
F5A C31 F4A 104.1(4) . . ?
F6A C31 F4A 103.8(3) . . ?
F5A C31 C28 115.7(2) . . ?
F6A C31 C28 112.27(18) . . ?
F4 C31 C28 112.81(15) . . ?
F6 C31 C28 114.50(13) . . ?
F5 C31 C28 111.86(13) . . ?
F4A C31 C28 109.35(18) . . ?
C37 C32 C33 115.25(11) . . ?
C37 C32 B3 122.45(10) . . ?
C33 C32 B3 121.91(10) . . ?
C34 C33 C32 122.42(11) . . ?
C35 C34 C33 121.14(11) . . ?
C35 C34 C38 119.24(11) . . ?
C33 C34 C38 119.61(12) . . ?
C36 C35 C34 117.56(11) . . ?
C35 C36 C37 121.31(11) . . ?
C35 C36 C39 120.08(11) . . ?
C37 C36 C39 118.60(12) . . ?
C36 C37 C32 122.29(11) . . ?
F9 C38 F7 106.94(15) . . ?
F9 C38 F8 107.77(16) . . ?
F7 C38 F8 103.59(14) . . ?
F9 C38 C34 113.40(13) . . ?
F7 C38 C34 113.02(13) . . ?
F8 C38 C34 111.49(14) . . ?
F10 C39 F12 107.05(13) . . ?
F10 C39 F11 105.86(13) . . ?
F12 C39 F11 106.38(14) . . ?
F10 C39 C36 113.15(12) . . ?
F12 C39 C36 111.99(13) . . ?
F11 C39 C36 111.94(12) . . ?
C45 C40 C41 115.68(11) . . ?
C45 C40 B3 123.55(10) . . ?
C41 C40 B3 120.67(10) . . ?
C42 C41 C40 122.29(11) . . ?
C43 C42 C41 120.96(11) . . ?
C43 C42 C46 119.03(12) . . ?
C41 C42 C46 120.01(12) . . ?
C44 C43 C42 117.79(11) . . ?
C43 C44 C45 121.30(11) . . ?
C43 C44 C47 118.58(12) . . ?
C45 C44 C47 120.12(12) . . ?
C44 C45 C40 121.92(11) . . ?
F13A C46 F14A 109.8(6) . . ?
F14 C46 F15 109.1(2) . . ?
F14 C46 F13 106.0(2) . . ?
F15 C46 F13 102.99(18) . . ?
F13A C46 F15A 106.6(7) . . ?
F14A C46 F15A 99.5(7) . . ?
F13A C46 C42 120.0(5) . . ?
F14A C46 C42 114.6(3) . . ?
F14 C46 C42 114.92(15) . . ?
F15 C46 C42 112.50(15) . . ?
F13 C46 C42 110.43(14) . . ?
F15A C46 C42 103.5(4) . . ?
F16A C47 F17A 113.4(3) . . ?
F18 C47 F16 108.8(3) . . ?
F18 C47 F17 104.8(3) . . ?
F16 C47 F17 101.0(2) . . ?
F16A C47 F18A 104.9(3) . . ?
F17A C47 F18A 100.4(3) . . ?
F16A C47 C44 115.75(18) . . ?
F18 C47 C44 117.13(16) . . ?
F17A C47 C44 112.24(16) . . ?
F16 C47 C44 112.68(16) . . ?
F17 C47 C44 110.99(14) . . ?
F18A C47 C44 108.60(16) . . ?
C53 C48 C49 115.48(11) . . ?
C53 C48 B3 123.42(11) . . ?
C49 C48 B3 120.96(10) . . ?
C50 C49 C48 122.32(11) . . ?
C51 C50 C49 121.09(12) . . ?
C51 C50 C54 120.26(11) . . ?
C49 C50 C54 118.65(11) . . ?
C52 C51 C50 117.73(11) . . ?
C51 C52 C53 121.09(11) . . ?
C51 C52 C55 120.07(12) . . ?
C53 C52 C55 118.84(12) . . ?
C52 C53 C48 122.27(11) . . ?
F21 C54 F19 106.68(14) . . ?
F21 C54 F20 107.02(13) . . ?
F19 C54 F20 104.90(13) . . ?
F21 C54 C50 113.26(12) . . ?
F19 C54 C50 112.26(13) . . ?
F20 C54 C50 112.17(12) . . ?
F23 C55 F22 107.55(15) . . ?
F23 C55 F24 105.33(15) . . ?
F22 C55 F24 105.38(15) . . ?
F23 C55 C52 112.15(14) . . ?
F22 C55 C52 113.19(12) . . ?
F24 C55 C52 112.67(14) . . ?
O2 B1 O1 110.47(11) . . ?
O2 B1 Rh1 125.37(10) . . ?
O1 B1 Rh1 124.14(10) . . ?
O3 B2 O4 108.73(11) . . ?
O3 B2 Rh1 127.61(10) . . ?
O4 B2 Rh1 123.66(10) . . ?
C48 B3 C24 110.71(9) . . ?
C48 B3 C40 111.89(9) . . ?
C24 B3 C40 104.93(9) . . ?
C48 B3 C32 104.31(9) . . ?
C24 B3 C32 113.65(9) . . ?
C40 B3 C32 111.54(9) . . ?
C22 N1 C23 173.79(16) . . ?
B1 O1 C1 109.45(10) . . ?
B1 O2 C2 109.18(10) . . ?
C7 O3 B2 106.41(12) . . ?
C8 O4 B2 106.03(12) . . ?
C13 P1 C14 101.17(8) . . ?
C13 P1 C15 100.44(8) . . ?
C14 P1 C15 103.10(8) . . ?
C13 P1 Rh1 116.48(5) . . ?
C14 P1 Rh1 112.46(6) . . ?
C15 P1 Rh1 120.56(5) . . ?
C17 P2 C18 101.83(11) . . ?
C17 P2 C16 103.09(10) . . ?
C18 P2 C16 97.97(10) . . ?
C17 P2 Rh1 117.38(6) . . ?
C18 P2 Rh1 117.30(6) . . ?
C16 P2 Rh1 116.33(6) . . ?
C19 P3 C21 100.59(9) . . ?
C19 P3 C20 101.90(8) . . ?
C21 P3 C20 101.08(8) . . ?
C19 P3 Rh1 120.02(6) . . ?
C21 P3 Rh1 117.52(6) . . ?
C20 P3 Rh1 112.92(6) . . ?
B2 Rh1 C22 90.03(6) . . ?
B2 Rh1 B1 83.51(6) . . ?
C22 Rh1 B1 173.49(5) . . ?
B2 Rh1 P3 84.00(4) . . ?
C22 Rh1 P3 92.46(4) . . ?
B1 Rh1 P3 87.70(4) . . ?
B2 Rh1 P1 83.37(4) . . ?
C22 Rh1 P1 91.20(4) . . ?
B1 Rh1 P1 87.25(4) . . ?
P3 Rh1 P1 166.845(13) . . ?
B2 Rh1 P2 177.74(5) . . ?
C22 Rh1 P2 92.15(4) . . ?
B1 Rh1 P2 94.30(4) . . ?
P3 Rh1 P2 96.468(13) . . ?
P1 Rh1 P2 96.016(12) . . ?
C56 O5 C59 103.0(3) . . ?
C57 C56 O5 110.9(4) . . ?
C58 C57 C56 103.7(4) . . ?
C57 C58 C59 107.7(4) . . ?
C58 C59 O5 99.2(4) . . ?
C60 C61 C62 121.2(9) . . ?
C61 C62 C63 121.1(10) . . ?
C64 C63 C62 127.3(11) . . ?

loop_
_geom_bond_atom_site_label_1
_geom_bond_atom_site_label_2
_geom_bond_distance
_geom_bond_site_symmetry_2
_geom_bond_publ_flag
C1 O1 1.4583(16) . ?
C1 C4 1.515(2) . ?
C1 C3 1.521(2) . ?
C1 C2 1.556(2) . ?
C2 O2 1.4603(17) . ?
C2 C6 1.516(2) . ?
C2 C5 1.532(3) . ?
C7 C8 1.371(2) . ?
C7 O3 1.3832(17) . ?
C7 C12 1.385(2) . ?
C8 O4 1.3820(17) . ?
C8 C9 1.386(2) . ?
C9 C10 1.394(3) . ?
C10 C11 1.381(3) . ?
C11 C12 1.404(3) . ?
C13 P1 1.8197(15) . ?
C14 P1 1.8241(16) . ?
C15 P1 1.8242(16) . ?
C16 P2 1.8239(17) . ?
C17 P2 1.8143(18) . ?
C18 P2 1.8183(18) . ?
C19 P3 1.8199(17) . ?
C20 P3 1.8231(16) . ?
C21 P3 1.8207(16) . ?
C22 N1 1.1495(18) . ?
C22 Rh1 2.0627(13) . ?
C23 N1 1.4329(19) . ?
C24 C29 1.4033(16) . ?
C24 C25 1.4069(17) . ?
C24 B3 1.6415(18) . ?
C25 C26 1.3945(17) . ?
C26 C27 1.3887(19) . ?
C26 C30 1.5028(18) . ?
C27 C28 1.3882(18) . ?
C28 C29 1.3972(17) . ?
C28 C31 1.4968(18) . ?
C30 F1 1.3310(18) . ?
C30 F3 1.3335(17) . ?
C30 F2 1.3356(19) . ?
C31 F5A 1.275(4) . ?
C31 F6A 1.286(3) . ?
C31 F4 1.315(3) . ?
C31 F6 1.316(2) . ?
C31 F5 1.352(2) . ?
C31 F4A 1.363(4) . ?
C32 C37 1.4038(16) . ?
C32 C33 1.4071(17) . ?
C32 B3 1.6427(17) . ?
C33 C34 1.3924(17) . ?
C34 C35 1.3910(17) . ?
C34 C38 1.4974(19) . ?
C35 C36 1.3845(18) . ?
C36 C37 1.3969(17) . ?
C36 C39 1.4999(18) . ?
C38 F9 1.3144(18) . ?
C38 F7 1.326(2) . ?
C38 F8 1.347(2) . ?
C39 F10 1.3266(17) . ?
C39 F12 1.3287(19) . ?
C39 F11 1.339(2) . ?
C40 C45 1.4035(16) . ?
C40 C41 1.4042(16) . ?
C40 B3 1.6425(18) . ?
C41 C42 1.3934(17) . ?
C42 C43 1.3875(18) . ?
C42 C46 1.4962(19) . ?
C43 C44 1.3868(18) . ?
C44 C45 1.3951(17) . ?
C44 C47 1.4981(18) . ?
C46 F13A 1.165(9) . ?
C46 F14A 1.262(8) . ?
C46 F14 1.290(3) . ?
C46 F15 1.356(3) . ?
C46 F13 1.367(3) . ?
C46 F15A 1.435(10) . ?
C47 F16A 1.223(3) . ?
C47 F18 1.248(3) . ?
C47 F17A 1.305(3) . ?
C47 F16 1.337(3) . ?
C47 F17 1.388(3) . ?
C47 F18A 1.405(3) . ?
C48 C53 1.4039(17) . ?
C48 C49 1.4056(17) . ?
C48 B3 1.6383(18) . ?
C49 C50 1.3914(17) . ?
C50 C51 1.3896(17) . ?
C50 C54 1.4984(19) . ?
C51 C52 1.3886(18) . ?
C52 C53 1.3942(18) . ?
C52 C55 1.4957(19) . ?
C54 F21 1.3260(16) . ?
C54 F19 1.338(2) . ?
C54 F20 1.3385(19) . ?
C55 F23 1.326(2) . ?
C55 F22 1.3303(18) . ?
C55 F24 1.334(2) . ?
B1 O2 1.3792(17) . ?
B1 O1 1.3798(17) . ?
B1 Rh1 2.0802(14) . ?
B2 O3 1.4028(18) . ?
B2 O4 1.4150(18) . ?
B2 Rh1 2.0563(14) . ?
P1 Rh1 2.3369(4) . ?
P2 Rh1 2.3969(3) . ?
P3 Rh1 2.3367(3) . ?
O5 C56 1.452(6) . ?
O5 C59 1.583(6) . ?
C56 C57 1.431(6) . ?
C57 C58 1.374(8) . ?
C58 C59 1.508(6) . ?
C60 C61 1.355(9) . ?
C61 C62 1.478(11) . ?
C62 C63 1.480(12) . ?
C63 C64 1.414(10) . ?

loop_
_geom_torsion_atom_site_label_1
_geom_torsion_atom_site_label_2
_geom_torsion_atom_site_label_3
_geom_torsion_atom_site_label_4
_geom_torsion
_geom_torsion_site_symmetry_1
_geom_torsion_site_symmetry_2
_geom_torsion_site_symmetry_3
_geom_torsion_site_symmetry_4
_geom_torsion_publ_flag
O1 C1 C2 O2 23.11(14) . . . . ?
C4 C1 C2 O2 -92.11(15) . . . . ?
C3 C1 C2 O2 139.28(13) . . . . ?
O1 C1 C2 C6 141.47(14) . . . . ?
C4 C1 C2 C6 26.2(2) . . . . ?
C3 C1 C2 C6 -102.37(18) . . . . ?
O1 C1 C2 C5 -90.68(14) . . . . ?
C4 C1 C2 C5 154.11(14) . . . . ?
C3 C1 C2 C5 25.49(19) . . . . ?
O3 C7 C8 O4 -0.90(17) . . . . ?
C12 C7 C8 O4 178.88(15) . . . . ?
O3 C7 C8 C9 179.01(15) . . . . ?
C12 C7 C8 C9 -1.2(3) . . . . ?
C7 C8 C9 C10 0.3(3) . . . . ?
O4 C8 C9 C10 -179.78(16) . . . . ?
C8 C9 C10 C11 0.7(3) . . . . ?
C9 C10 C11 C12 -0.9(3) . . . . ?
C8 C7 C12 C11 1.0(3) . . . . ?
O3 C7 C12 C11 -179.27(16) . . . . ?
C10 C11 C12 C7 0.0(3) . . . . ?
C29 C24 C25 C26 2.17(18) . . . . ?
B3 C24 C25 C26 178.82(12) . . . . ?
C24 C25 C26 C27 -1.1(2) . . . . ?
C24 C25 C26 C30 177.07(12) . . . . ?
C25 C26 C27 C28 -0.58(19) . . . . ?
C30 C26 C27 C28 -178.74(12) . . . . ?
C26 C27 C28 C29 1.12(19) . . . . ?
C26 C27 C28 C31 -178.89(12) . . . . ?
C27 C28 C29 C24 0.02(19) . . . . ?
C31 C28 C29 C24 -179.97(11) . . . . ?
C25 C24 C29 C28 -1.62(17) . . . . ?
B3 C24 C29 C28 -178.09(11) . . . . ?
C27 C26 C30 F1 -129.28(14) . . . . ?
C25 C26 C30 F1 52.52(18) . . . . ?
C27 C26 C30 F3 -7.30(19) . . . . ?
C25 C26 C30 F3 174.51(13) . . . . ?
C27 C26 C30 F2 111.60(15) . . . . ?
C25 C26 C30 F2 -66.59(17) . . . . ?
C27 C28 C31 F5A -7.2(6) . . . . ?
C29 C28 C31 F5A 172.8(5) . . . . ?
C27 C28 C31 F6A 121.0(4) . . . . ?
C29 C28 C31 F6A -59.0(4) . . . . ?
C27 C28 C31 F4 -45.9(3) . . . . ?
C29 C28 C31 F4 134.1(2) . . . . ?
C27 C28 C31 F6 -168.7(3) . . . . ?
C29 C28 C31 F6 11.3(3) . . . . ?
C27 C28 C31 F5 70.8(3) . . . . ?
C29 C28 C31 F5 -109.2(3) . . . . ?
C27 C28 C31 F4A -124.4(4) . . . . ?
C29 C28 C31 F4A 55.6(4) . . . . ?
C37 C32 C33 C34 -1.85(18) . . . . ?
B3 C32 C33 C34 -174.82(12) . . . . ?
C32 C33 C34 C35 1.0(2) . . . . ?
C32 C33 C34 C38 -177.93(13) . . . . ?
C33 C34 C35 C36 0.4(2) . . . . ?
C38 C34 C35 C36 179.36(13) . . . . ?
C34 C35 C36 C37 -0.9(2) . . . . ?
C34 C35 C36 C39 177.50(13) . . . . ?
C35 C36 C37 C32 -0.1(2) . . . . ?
C39 C36 C37 C32 -178.47(12) . . . . ?
C33 C32 C37 C36 1.39(18) . . . . ?
B3 C32 C37 C36 174.32(11) . . . . ?
C35 C34 C38 F9 15.2(2) . . . . ?
C33 C34 C38 F9 -165.89(16) . . . . ?
C35 C34 C38 F7 137.10(15) . . . . ?
C33 C34 C38 F7 -44.0(2) . . . . ?
C35 C34 C38 F8 -106.69(16) . . . . ?
C33 C34 C38 F8 72.25(19) . . . . ?
C35 C36 C39 F10 12.1(2) . . . . ?
C37 C36 C39 F10 -169.46(13) . . . . ?
C35 C36 C39 F12 -109.00(16) . . . . ?
C37 C36 C39 F12 69.43(18) . . . . ?
C35 C36 C39 F11 131.62(15) . . . . ?
C37 C36 C39 F11 -49.94(18) . . . . ?
C45 C40 C41 C42 2.72(18) . . . . ?
B3 C40 C41 C42 179.25(11) . . . . ?
C40 C41 C42 C43 -1.2(2) . . . . ?
C40 C41 C42 C46 179.47(13) . . . . ?
C41 C42 C43 C44 -1.00(19) . . . . ?
C46 C42 C43 C44 178.35(13) . . . . ?
C42 C43 C44 C45 1.50(18) . . . . ?
C42 C43 C44 C47 -179.06(12) . . . . ?
C43 C44 C45 C40 0.15(19) . . . . ?
C47 C44 C45 C40 -179.28(12) . . . . ?
C41 C40 C45 C44 -2.21(17) . . . . ?
B3 C40 C45 C44 -178.62(11) . . . . ?
C43 C42 C46 F13A 3.1(8) . . . . ?
C41 C42 C46 F13A -177.5(8) . . . . ?
C43 C42 C46 F14A -130.9(9) . . . . ?
C41 C42 C46 F14A 48.5(9) . . . . ?
C43 C42 C46 F14 154.8(3) . . . . ?
C41 C42 C46 F14 -25.9(3) . . . . ?
C43 C42 C46 F15 29.1(2) . . . . ?
C41 C42 C46 F15 -151.5(2) . . . . ?
C43 C42 C46 F13 -85.4(2) . . . . ?
C41 C42 C46 F13 94.0(2) . . . . ?
C43 C42 C46 F15A 121.8(6) . . . . ?
C41 C42 C46 F15A -58.8(6) . . . . ?
C43 C44 C47 F16A 78.3(4) . . . . ?
C45 C44 C47 F16A -102.3(4) . . . . ?
C43 C44 C47 F18 -91.2(3) . . . . ?
C45 C44 C47 F18 88.2(3) . . . . ?
C43 C44 C47 F17A -149.4(3) . . . . ?
C45 C44 C47 F17A 30.0(3) . . . . ?
C43 C44 C47 F16 36.1(3) . . . . ?
C45 C44 C47 F16 -144.5(3) . . . . ?
C43 C44 C47 F17 148.5(2) . . . . ?
C45 C44 C47 F17 -32.1(3) . . . . ?
C43 C44 C47 F18A -39.4(3) . . . . ?
C45 C44 C47 F18A 140.1(3) . . . . ?
C53 C48 C49 C50 -1.82(18) . . . . ?
B3 C48 C49 C50 -177.59(11) . . . . ?
C48 C49 C50 C51 1.1(2) . . . . ?
C48 C49 C50 C54 -179.39(13) . . . . ?
C49 C50 C51 C52 0.2(2) . . . . ?
C54 C50 C51 C52 -179.30(13) . . . . ?
C50 C51 C52 C53 -0.7(2) . . . . ?
C50 C51 C52 C55 178.22(14) . . . . ?
C51 C52 C53 C48 -0.1(2) . . . . ?
C55 C52 C53 C48 -179.00(13) . . . . ?
C49 C48 C53 C52 1.31(18) . . . . ?
B3 C48 C53 C52 176.96(12) . . . . ?
C51 C50 C54 F21 -10.2(2) . . . . ?
C49 C50 C54 F21 170.32(14) . . . . ?
C51 C50 C54 F19 110.70(15) . . . . ?
C49 C50 C54 F19 -68.78(17) . . . . ?
C51 C50 C54 F20 -131.47(14) . . . . ?
C49 C50 C54 F20 49.05(18) . . . . ?
C51 C52 C55 F23 -100.66(17) . . . . ?
C53 C52 C55 F23 78.25(19) . . . . ?
C51 C52 C55 F22 21.3(2) . . . . ?
C53 C52 C55 F22 -159.84(15) . . . . ?
C51 C52 C55 F24 140.70(15) . . . . ?
C53 C52 C55 F24 -40.4(2) . . . . ?
C53 C48 B3 C24 22.68(15) . . . . ?
C49 C48 B3 C24 -161.89(11) . . . . ?
C53 C48 B3 C40 139.35(11) . . . . ?
C49 C48 B3 C40 -45.23(15) . . . . ?
C53 C48 B3 C32 -99.93(13) . . . . ?
C49 C48 B3 C32 75.49(13) . . . . ?
C29 C24 B3 C48 -134.16(12) . . . . ?
C25 C24 B3 C48 49.50(14) . . . . ?
C29 C24 B3 C40 104.96(12) . . . . ?
C25 C24 B3 C40 -71.38(13) . . . . ?
C29 C24 B3 C32 -17.16(16) . . . . ?
C25 C24 B3 C32 166.50(11) . . . . ?
C45 C40 B3 C48 -24.27(15) . . . . ?
C41 C40 B3 C48 159.49(11) . . . . ?
C45 C40 B3 C24 95.83(12) . . . . ?
C41 C40 B3 C24 -80.41(13) . . . . ?
C45 C40 B3 C32 -140.68(11) . . . . ?
C41 C40 B3 C32 43.08(14) . . . . ?
C37 C32 B3 C48 -96.73(13) . . . . ?
C33 C32 B3 C48 75.73(13) . . . . ?
C37 C32 B3 C24 142.60(11) . . . . ?
C33 C32 B3 C24 -44.94(15) . . . . ?
C37 C32 B3 C40 24.21(15) . . . . ?
C33 C32 B3 C40 -163.32(11) . . . . ?
O2 B1 O1 C1 6.37(16) . . . . ?
Rh1 B1 O1 C1 -175.02(10) . . . . ?
C4 C1 O1 B1 101.13(15) . . . . ?
C3 C1 O1 B1 -139.98(13) . . . . ?
C2 C1 O1 B1 -18.57(15) . . . . ?
O1 B1 O2 C2 9.98(16) . . . . ?
Rh1 B1 O2 C2 -168.61(11) . . . . ?
C6 C2 O2 B1 -143.76(15) . . . . ?
C5 C2 O2 B1 98.59(14) . . . . ?
C1 C2 O2 B1 -20.66(16) . . . . ?
C8 C7 O3 B2 0.84(16) . . . . ?
C12 C7 O3 B2 -178.93(16) . . . . ?
O4 B2 O3 C7 -0.48(15) . . . . ?
Rh1 B2 O3 C7 179.17(11) . . . . ?
C7 C8 O4 B2 0.58(16) . . . . ?
C9 C8 O4 B2 -179.33(16) . . . . ?
O3 B2 O4 C8 -0.06(15) . . . . ?
Rh1 B2 O4 C8 -179.71(10) . . . . ?
C59 O5 C56 C57 2.8(7) . . . . ?
O5 C56 C57 C58 -26.2(7) . . . . ?
C56 C57 C58 C59 39.8(6) . . . . ?
C57 C58 C59 O5 -36.9(5) . . . . ?
C56 O5 C59 C58 19.1(5) . . . . ?
C60 C61 C62 C63 56(2) . . . . ?
C61 C62 C63 C64 -179.8(13) . . . . ?
